data_4314747
loop_
_publ_author_name
'Javier J. Concepcion'
'Jonah W. Jurss'
'Michael R. Norris'
'Zuofeng Chen'
'Joseph L. Templeton'
'Thomas J. Meyer'

_publ_section_title
;
 Catalytic Water Oxidation by Single-Site Ruthenium Catalysts
;
_journal_name_full 'Inorganic Chemistry'
_journal_page_first 1277
_journal_page_last 1279
_journal_paper_doi 10.1021/ic901437e
_journal_volume 49
_journal_year 2010
_chemical_formula_moiety 'C28 H24 N6 O Ru, 2(Cl O4), 2(H2 O)'
_chemical_formula_sum 'C28 H28 Cl2 N6 O11 Ru'
_chemical_formula_weight 796.53
_chemical_name_systematic
; 
 ? 
;
_space_group_IT_number 2
_symmetry_cell_setting triclinic
_symmetry_space_group_name_Hall '-P 1'
_symmetry_space_group_name_H-M 'P -1'
_atom_sites_solution_hydrogens geom
_atom_sites_solution_primary direct
_atom_sites_solution_secondary difmap
_audit_creation_method SHELXL-97
_cell_angle_alpha 103.936(6)
_cell_angle_beta 110.074(6)
_cell_angle_gamma 94.635(6)
_cell_formula_units_Z 4
_cell_length_a 13.8740(10)
_cell_length_b 15.2143(11)
_cell_length_c 16.5727(13)
_cell_measurement_reflns_used 3493
_cell_measurement_temperature 100(2)
_cell_measurement_theta_max 68.00
_cell_measurement_theta_min 3.04
_cell_volume 3137.3(4)
_computing_cell_refinement 'Bruker SAINT'
_computing_data_collection 'Bruker APEX2'
_computing_data_reduction 'Bruker SAINT'
_computing_molecular_graphics 'Bruker SHELXTL'
_computing_publication_material 'Bruker SHELXTL'
_computing_structure_refinement 'SHELXL-97 (Sheldrick, 2008)'
_computing_structure_solution 'SHELXS-97 (Sheldrick, 2008)'
_diffrn_ambient_temperature 100(2)
_diffrn_measured_fraction_theta_full 0.986
_diffrn_measured_fraction_theta_max 0.986
_diffrn_measurement_device_type 'Bruker APEX-II CCD'
_diffrn_measurement_method '\f and \w scans'
_diffrn_radiation_monochromator graphite
_diffrn_radiation_source 'fine-focus sealed tube'
_diffrn_radiation_type CuK\a
_diffrn_radiation_wavelength 1.54178
_diffrn_reflns_av_R_equivalents 0.1261
_diffrn_reflns_av_sigmaI/netI 0.1476
_diffrn_reflns_limit_h_max 9
_diffrn_reflns_limit_h_min -16
_diffrn_reflns_limit_k_max 18
_diffrn_reflns_limit_k_min -17
_diffrn_reflns_limit_l_max 19
_diffrn_reflns_limit_l_min -19
_diffrn_reflns_number 21471
_diffrn_reflns_theta_full 69.67
_diffrn_reflns_theta_max 69.67
_diffrn_reflns_theta_min 2.96
_exptl_absorpt_coefficient_mu 6.234
_exptl_absorpt_correction_T_max 0.7457
_exptl_absorpt_correction_T_min 0.5745
_exptl_absorpt_correction_type multi-scan
_exptl_absorpt_process_details 'Apex2 SADABS'
_exptl_crystal_colour purple
_exptl_crystal_density_diffrn 1.686
_exptl_crystal_density_method 'not measured'
_exptl_crystal_description block
_exptl_crystal_F_000 1616
_exptl_crystal_size_max 0.10
_exptl_crystal_size_mid 0.10
_exptl_crystal_size_min 0.05
_refine_diff_density_max 0.910
_refine_diff_density_min -0.634
_refine_diff_density_rms 0.117
_refine_ls_extinction_method none
_refine_ls_goodness_of_fit_ref 0.964
_refine_ls_hydrogen_treatment mixed
_refine_ls_matrix_type full
_refine_ls_number_parameters 915
_refine_ls_number_reflns 10228
_refine_ls_number_restraints 12
_refine_ls_restrained_S_all 0.963
_refine_ls_R_factor_all 0.1244
_refine_ls_R_factor_gt 0.0597
_refine_ls_shift/su_max 0.005
_refine_ls_shift/su_mean 0.000
_refine_ls_structure_factor_coef Fsqd
_refine_ls_weighting_details 'calc w=1/[\s^2^(Fo^2^)+(0.0482P)^2^+0.0000P] where P=(Fo^2^+2Fc^2^)/3'
_refine_ls_weighting_scheme calc
_refine_ls_wR_factor_gt 0.1251
_refine_ls_wR_factor_ref 0.1537
_reflns_number_gt 5893
_reflns_number_total 10228
_reflns_threshold_expression >2sigma(I)
_cod_data_source_file ic901437e_si_002.cif
_cod_data_source_block c09291
_cod_database_code 4314747

loop_
_symmetry_equiv_pos_as_xyz
'x, y, z'
'-x, -y, -z'

loop_
_atom_site_label
_atom_site_type_symbol
_atom_site_fract_x
_atom_site_fract_y
_atom_site_fract_z
_atom_site_U_iso_or_equiv
_atom_site_adp_type
_atom_site_occupancy
_atom_site_symmetry_multiplicity
_atom_site_calc_flag
_atom_site_refinement_flags
_atom_site_disorder_assembly
_atom_site_disorder_group
Ru1 Ru 0.38453(5) 0.85148(4) 0.13528(4) 0.03105(17) Uani 1 1 d . . .
O1 O 0.3110(5) 0.8213(4) -0.0105(4) 0.0386(14) Uani 1 1 d D . .
H1A H 0.306(12) 0.758(3) -0.042(9) 0.12(6) Uiso 1 1 d D . .
H1B H 0.241(2) 0.832(5) -0.034(5) 0.02(2) Uiso 1 1 d D . .
N2 N 0.2593(5) 0.7735(5) 0.1443(5) 0.0323(16) Uani 1 1 d . . .
C3 C 0.1746(6) 0.7237(6) 0.0771(6) 0.037(2) Uani 1 1 d . . .
H3 H 0.1661 0.7246 0.0179 0.044 Uiso 1 1 calc R . .
C4 C 0.0968(6) 0.6695(6) 0.0892(6) 0.0353(19) Uani 1 1 d . . .
H4 H 0.0363 0.6353 0.0394 0.042 Uiso 1 1 calc R . .
C5 C 0.1097(7) 0.6671(6) 0.1730(7) 0.044(2) Uani 1 1 d . . .
H5 H 0.0584 0.6301 0.1825 0.053 Uiso 1 1 calc R . .
C6 C 0.1964(7) 0.7179(6) 0.2447(6) 0.040(2) Uani 1 1 d . . .
H6 H 0.2052 0.7177 0.3041 0.048 Uiso 1 1 calc R . .
C7 C 0.2715(6) 0.7699(6) 0.2282(6) 0.0324(18) Uani 1 1 d . . .
N8 N 0.3656(5) 0.8226(5) 0.2933(5) 0.0354(16) Uani 1 1 d . . .
C9 C 0.4109(7) 0.8370(6) 0.3869(6) 0.035(2) Uani 1 1 d . . .
C10 C 0.3779(8) 0.8064(6) 0.4471(6) 0.043(2) Uani 1 1 d . . .
H10 H 0.3116 0.7687 0.4283 0.052 Uiso 1 1 calc R . .
C11 C 0.4454(8) 0.8332(7) 0.5354(7) 0.047(2) Uani 1 1 d . . .
H11 H 0.4249 0.8141 0.5786 0.057 Uiso 1 1 calc R . .
C12 C 0.5443(7) 0.8882(7) 0.5633(7) 0.046(2) Uani 1 1 d . . .
H12 H 0.5894 0.9051 0.6246 0.055 Uiso 1 1 calc R . .
C13 C 0.5768(7) 0.9181(7) 0.5027(6) 0.046(2) Uani 1 1 d . . .
H13 H 0.6427 0.9561 0.5211 0.055 Uiso 1 1 calc R . .
C14 C 0.5082(7) 0.8898(6) 0.4137(6) 0.038(2) Uani 1 1 d . . .
N15 N 0.5193(5) 0.9089(5) 0.3398(5) 0.0343(16) Uani 1 1 d . . .
C16 C 0.4336(6) 0.8685(6) 0.2631(6) 0.0324(19) Uani 1 1 d . . .
C17 C 0.6114(7) 0.9626(7) 0.3404(7) 0.046(2) Uani 1 1 d . . .
H17A H 0.6498 0.9212 0.3135 0.069 Uiso 1 1 calc R . .
H17B H 0.6563 0.9963 0.4023 0.069 Uiso 1 1 calc R . .
H17C H 0.5902 1.0064 0.3058 0.069 Uiso 1 1 calc R . .
N18 N 0.3377(5) 0.9801(5) 0.1409(5) 0.0376(17) Uani 1 1 d . . .
C19 C 0.2478(6) 1.0024(6) 0.1406(6) 0.038(2) Uani 1 1 d . . .
H19 H 0.1988 0.9582 0.1450 0.045 Uiso 1 1 calc R . .
C20 C 0.2212(7) 1.0860(6) 0.1341(7) 0.043(2) Uani 1 1 d . . .
H20 H 0.1556 1.0994 0.1343 0.052 Uiso 1 1 calc R . .
C21 C 0.2932(7) 1.1514(6) 0.1273(7) 0.043(2) Uani 1 1 d . . .
H21 H 0.2769 1.2096 0.1215 0.052 Uiso 1 1 calc R . .
C22 C 0.3867(7) 1.1293(6) 0.1293(6) 0.042(2) Uani 1 1 d . . .
H22 H 0.4377 1.1738 0.1278 0.051 Uiso 1 1 calc R . .
C23 C 0.4092(6) 1.0433(5) 0.1335(6) 0.0323(18) Uani 1 1 d . . .
C24 C 0.5047(7) 1.0111(6) 0.1295(6) 0.037(2) Uani 1 1 d . . .
C25 C 0.5897(7) 1.0633(6) 0.1248(6) 0.038(2) Uani 1 1 d . . .
H25 H 0.5912 1.1263 0.1264 0.046 Uiso 1 1 calc R . .
C26 C 0.6717(7) 1.0191(7) 0.1176(7) 0.046(2) Uani 1 1 d . . .
H26 H 0.7322 1.0533 0.1177 0.056 Uiso 1 1 calc R . .
C27 C 0.6666(7) 0.9269(7) 0.1103(7) 0.044(2) Uani 1 1 d . . .
H27 H 0.7222 0.8974 0.1033 0.053 Uiso 1 1 calc R . .
C28 C 0.5806(7) 0.8769(6) 0.1131(6) 0.035(2) Uani 1 1 d . . .
N29 N 0.5049(5) 0.9218(5) 0.1278(5) 0.0338(16) Uani 1 1 d . . .
C30 C 0.5591(7) 0.7769(6) 0.1041(6) 0.038(2) Uani 1 1 d . . .
C31 C 0.6251(6) 0.7184(6) 0.0887(6) 0.035(2) Uani 1 1 d . . .
H31 H 0.6874 0.7415 0.0830 0.042 Uiso 1 1 calc R . .
C32 C 0.6013(7) 0.6257(6) 0.0814(6) 0.042(2) Uani 1 1 d . . .
H32 H 0.6457 0.5840 0.0700 0.050 Uiso 1 1 calc R . .
C33 C 0.5091(7) 0.5963(7) 0.0915(7) 0.045(2) Uani 1 1 d . . .
H33 H 0.4908 0.5338 0.0886 0.054 Uiso 1 1 calc R . .
C34 C 0.4445(7) 0.6577(6) 0.1058(6) 0.0345(19) Uani 1 1 d . . .
H34 H 0.3810 0.6359 0.1104 0.041 Uiso 1 1 calc R . .
N35 N 0.4691(5) 0.7490(5) 0.1135(5) 0.0347(16) Uani 1 1 d . . .
Ru2 Ru 0.80485(5) 0.67144(4) 0.47736(4) 0.02794(16) Uani 1 1 d . . .
O41 O 0.7990(4) 0.5228(4) 0.4389(4) 0.0326(13) Uani 1 1 d D . .
H41A H 0.739(6) 0.475(6) 0.407(8) 0.09(4) Uiso 1 1 d D . .
H41B H 0.842(6) 0.524(7) 0.499(3) 0.05(3) Uiso 1 1 d D . .
N42 N 0.8369(5) 0.6792(4) 0.3647(4) 0.0294(14) Uani 1 1 d . . .
C43 C 0.8412(6) 0.6073(6) 0.3010(5) 0.0333(19) Uani 1 1 d . . .
H43 H 0.8324 0.5472 0.3077 0.040 Uiso 1 1 calc R . .
C44 C 0.8576(6) 0.6180(6) 0.2281(6) 0.0349(19) Uani 1 1 d . . .
H44 H 0.8585 0.5658 0.1834 0.042 Uiso 1 1 calc R . .
C45 C 0.8732(7) 0.7055(6) 0.2186(6) 0.037(2) Uani 1 1 d . . .
H45 H 0.8855 0.7140 0.1677 0.045 Uiso 1 1 calc R . .
C46 C 0.8707(7) 0.7799(6) 0.2838(6) 0.0346(19) Uani 1 1 d . . .
H46 H 0.8825 0.8409 0.2798 0.041 Uiso 1 1 calc R . .
C47 C 0.8502(6) 0.7631(5) 0.3560(5) 0.0267(16) Uani 1 1 d . . .
N48 N 0.8434(5) 0.8325(4) 0.4260(4) 0.0281(14) Uani 1 1 d . . .
C49 C 0.8604(6) 0.9290(5) 0.4471(6) 0.0303(17) Uani 1 1 d . . .
C50 C 0.8787(6) 0.9899(6) 0.4027(6) 0.0346(19) Uani 1 1 d . . .
H50 H 0.8850 0.9697 0.3462 0.041 Uiso 1 1 calc R . .
C51 C 0.8875(6) 1.0833(6) 0.4448(7) 0.039(2) Uani 1 1 d . . .
H51 H 0.9001 1.1276 0.4162 0.047 Uiso 1 1 calc R . .
C52 C 0.8785(7) 1.1122(6) 0.5259(6) 0.040(2) Uani 1 1 d . . .
H52 H 0.8834 1.1763 0.5513 0.048 Uiso 1 1 calc R . .
C53 C 0.8624(7) 1.0522(6) 0.5729(6) 0.037(2) Uani 1 1 d . . .
H53 H 0.8586 1.0730 0.6304 0.045 Uiso 1 1 calc R . .
C54 C 0.8522(6) 0.9583(6) 0.5298(6) 0.0320(18) Uani 1 1 d . . .
N55 N 0.8310(5) 0.8821(4) 0.5568(5) 0.0298(15) Uani 1 1 d . . .
C56 C 0.8249(6) 0.8033(5) 0.4935(5) 0.0253(16) Uani 1 1 d . . .
C57 C 0.8215(7) 0.8855(5) 0.6410(5) 0.0315(18) Uani 1 1 d . . .
H57A H 0.7686 0.8338 0.6327 0.047 Uiso 1 1 calc R . .
H57B H 0.8006 0.9436 0.6635 0.047 Uiso 1 1 calc R . .
H57C H 0.8887 0.8815 0.6844 0.047 Uiso 1 1 calc R . .
N58 N 0.6404(5) 0.6426(5) 0.4190(5) 0.0318(15) Uani 1 1 d . . .
C59 C 0.5790(7) 0.6281(6) 0.3335(6) 0.0361(19) Uani 1 1 d . . .
H59 H 0.6097 0.6383 0.2927 0.043 Uiso 1 1 calc R . .
C60 C 0.4739(7) 0.5994(6) 0.3022(6) 0.041(2) Uani 1 1 d . . .
H60 H 0.4329 0.5861 0.2401 0.049 Uiso 1 1 calc R . .
C61 C 0.4278(7) 0.5898(6) 0.3625(6) 0.039(2) Uani 1 1 d . . .
H61 H 0.3543 0.5722 0.3428 0.046 Uiso 1 1 calc R . .
C62 C 0.4897(7) 0.6061(6) 0.4501(6) 0.037(2) Uani 1 1 d . . .
H62 H 0.4594 0.5995 0.4923 0.044 Uiso 1 1 calc R . .
C63 C 0.5974(7) 0.6325(5) 0.4785(6) 0.0343(19) Uani 1 1 d . . .
C64 C 0.6698(6) 0.6451(5) 0.5707(5) 0.0292(17) Uani 1 1 d . . .
C65 C 0.6455(7) 0.6369(5) 0.6441(6) 0.0332(18) Uani 1 1 d . . .
H65 H 0.5748 0.6255 0.6385 0.040 Uiso 1 1 calc R . .
C66 C 0.7245(7) 0.6457(6) 0.7240(6) 0.040(2) Uani 1 1 d . . .
H66 H 0.7088 0.6401 0.7742 0.048 Uiso 1 1 calc R . .
C67 C 0.8280(7) 0.6628(6) 0.7320(6) 0.036(2) Uani 1 1 d . . .
H67 H 0.8830 0.6666 0.7868 0.044 Uiso 1 1 calc R . .
C68 C 0.8500(7) 0.6741(6) 0.6604(6) 0.0341(19) Uani 1 1 d . . .
N69 N 0.7715(5) 0.6642(4) 0.5818(5) 0.0305(15) Uani 1 1 d . . .
C70 C 0.9533(7) 0.6873(6) 0.6544(6) 0.0321(19) Uani 1 1 d . . .
C71 C 1.0463(7) 0.7026(6) 0.7282(6) 0.0360(19) Uani 1 1 d . . .
H71 H 1.0459 0.7084 0.7864 0.043 Uiso 1 1 calc R . .
C72 C 1.1406(7) 0.7094(6) 0.7141(7) 0.044(2) Uani 1 1 d . . .
H72 H 1.2051 0.7194 0.7631 0.052 Uiso 1 1 calc R . .
C73 C 1.1394(7) 0.7015(6) 0.6303(6) 0.037(2) Uani 1 1 d . . .
H73 H 1.2022 0.7038 0.6193 0.045 Uiso 1 1 calc R . .
C74 C 1.0438(7) 0.6900(6) 0.5614(6) 0.038(2) Uani 1 1 d . . .
H74 H 1.0428 0.6855 0.5029 0.046 Uiso 1 1 calc R . .
N75 N 0.9527(5) 0.6849(4) 0.5726(4) 0.0288(14) Uani 1 1 d . . .
Cl1 Cl 0.19889(16) 0.43789(15) 0.05262(15) 0.0388(5) Uani 1 1 d . . .
O80 O 0.1443(7) 0.4600(5) -0.0276(5) 0.066(2) Uani 1 1 d . . .
O81 O 0.2789(6) 0.5102(6) 0.1112(6) 0.081(3) Uani 1 1 d . . .
O82 O 0.2377(6) 0.3560(5) 0.0309(6) 0.068(2) Uani 1 1 d . . .
O83 O 0.1272(5) 0.4205(5) 0.0943(5) 0.0534(18) Uani 1 1 d . . .
Cl2 Cl 0.57769(17) 0.37129(15) 0.25381(17) 0.0452(5) Uani 1 1 d . . .
O84 O 0.4683(5) 0.3615(5) 0.2073(5) 0.0543(18) Uani 1 1 d . . .
O85 O 0.6336(6) 0.4351(5) 0.2270(5) 0.0578(19) Uani 1 1 d . . .
O86 O 0.6027(5) 0.4058(5) 0.3490(5) 0.0507(17) Uani 1 1 d . . .
O87 O 0.6097(5) 0.2844(5) 0.2346(5) 0.059(2) Uani 1 1 d . . .
Cl3 Cl 0.86921(17) 0.42899(14) 0.62103(15) 0.0386(5) Uani 1 1 d . . .
O88 O 0.7625(6) 0.4315(6) 0.5741(6) 0.069(2) Uani 1 1 d . . .
O89 O 0.9324(5) 0.4749(4) 0.5850(4) 0.0407(14) Uani 1 1 d . . .
O90 O 0.8987(6) 0.4748(5) 0.7137(5) 0.0579(19) Uani 1 1 d . . .
O91 O 0.8859(6) 0.3358(4) 0.6114(5) 0.0576(19) Uani 1 1 d . . .
Cl4 Cl 0.97000(16) 0.93282(14) 0.15968(15) 0.0362(5) Uani 1 1 d . . .
O92 O 0.9355(5) 0.9854(4) 0.2253(5) 0.0515(17) Uani 1 1 d . . .
O93 O 0.8904(5) 0.8532(4) 0.1018(4) 0.0467(16) Uani 1 1 d . . .
O94 O 1.0650(5) 0.9024(4) 0.2018(4) 0.0446(15) Uani 1 1 d . . .
O95 O 0.9888(5) 0.9887(5) 0.1067(5) 0.0548(18) Uani 1 1 d . . .
O96 O 0.0556(5) 0.2229(4) 0.0505(4) 0.0443(15) Uani 1 1 d D . .
H96A H 0.086(5) 0.185(4) 0.014(4) 0.02(2) Uiso 1 1 d D . .
H96B H 0.020(8) 0.271(5) 0.069(8) 0.08(4) Uiso 1 1 d D . .
O97 O 0.7159(5) 0.3563(5) 0.0938(5) 0.0486(16) Uani 1 1 d D . .
H97A H 0.7897(13) 0.376(6) 0.113(6) 0.03(2) Uiso 1 1 d D . .
H97B H 0.688(10) 0.380(10) 0.138(7) 0.12(6) Uiso 1 1 d D . .
O98 O 0.1175(5) 0.8620(5) 0.9341(5) 0.0486(16) Uani 1 1 d D . .
H98A H 0.090(7) 0.911(4) 0.912(6) 0.04(3) Uiso 1 1 d D . .
H98B H 0.078(6) 0.843(6) 0.966(5) 0.05(3) Uiso 1 1 d D . .
O99 O 0.9233(6) 0.4155(5) 0.1293(5) 0.0560(18) Uani 1 1 d D . .
H99A H 0.989(6) 0.407(11) 0.125(11) 0.13(7) Uiso 1 1 d D . .
H99B H 0.925(8) 0.458(6) 0.095(6) 0.06(3) Uiso 1 1 d D . .

loop_
_atom_site_aniso_label
_atom_site_aniso_U_11
_atom_site_aniso_U_22
_atom_site_aniso_U_33
_atom_site_aniso_U_23
_atom_site_aniso_U_13
_atom_site_aniso_U_12
Ru1 0.0267(3) 0.0343(3) 0.0348(4) 0.0111(3) 0.0148(3) 0.0013(3)
O1 0.032(3) 0.046(3) 0.039(4) 0.012(3) 0.016(3) 0.003(3)
N2 0.022(3) 0.035(4) 0.041(4) 0.012(3) 0.014(3) 0.001(3)
C3 0.033(5) 0.040(4) 0.041(5) 0.015(4) 0.018(4) -0.001(4)
C4 0.024(4) 0.042(5) 0.044(6) 0.018(4) 0.014(4) 0.005(4)
C5 0.035(5) 0.041(5) 0.056(7) 0.021(4) 0.016(4) -0.008(4)
C6 0.048(5) 0.043(5) 0.035(5) 0.018(4) 0.018(4) 0.000(4)
C7 0.028(4) 0.034(4) 0.040(5) 0.016(4) 0.014(4) 0.010(4)
N8 0.035(4) 0.038(4) 0.042(5) 0.021(3) 0.019(3) 0.005(3)
C9 0.041(5) 0.034(4) 0.031(5) 0.006(4) 0.017(4) 0.007(4)
C10 0.044(5) 0.044(5) 0.042(6) 0.014(4) 0.015(4) 0.012(4)
C11 0.054(6) 0.045(5) 0.044(6) 0.015(4) 0.019(5) 0.009(5)
C12 0.037(5) 0.058(6) 0.044(6) 0.013(4) 0.014(4) 0.022(5)
C13 0.036(5) 0.066(6) 0.039(6) 0.012(5) 0.019(4) 0.015(5)
C14 0.038(5) 0.041(5) 0.037(5) 0.010(4) 0.014(4) 0.015(4)
N15 0.021(3) 0.046(4) 0.036(4) 0.010(3) 0.013(3) 0.007(3)
C16 0.027(4) 0.032(4) 0.042(5) 0.002(4) 0.023(4) 0.005(4)
C17 0.030(5) 0.058(6) 0.044(6) 0.009(4) 0.012(4) -0.002(4)
N18 0.033(4) 0.039(4) 0.042(5) 0.011(3) 0.016(3) -0.001(3)
C19 0.029(4) 0.045(5) 0.040(5) 0.011(4) 0.015(4) 0.005(4)
C20 0.030(5) 0.044(5) 0.050(6) 0.006(4) 0.015(4) 0.002(4)
C21 0.040(5) 0.035(4) 0.050(6) 0.008(4) 0.015(4) 0.008(4)
C22 0.039(5) 0.039(5) 0.046(6) 0.010(4) 0.015(4) 0.000(4)
C23 0.033(4) 0.029(4) 0.035(5) 0.009(3) 0.014(4) -0.002(4)
C24 0.030(4) 0.040(5) 0.039(5) 0.009(4) 0.011(4) 0.006(4)
C25 0.038(5) 0.039(4) 0.043(6) 0.017(4) 0.019(4) 0.001(4)
C26 0.036(5) 0.059(6) 0.046(6) 0.015(5) 0.022(4) -0.009(5)
C27 0.037(5) 0.053(5) 0.052(6) 0.022(5) 0.023(4) 0.013(5)
C28 0.033(5) 0.036(4) 0.041(5) 0.011(4) 0.018(4) 0.010(4)
N29 0.024(3) 0.035(4) 0.044(5) 0.015(3) 0.015(3) -0.005(3)
C30 0.043(5) 0.043(5) 0.026(5) 0.008(4) 0.013(4) 0.001(4)
C31 0.030(4) 0.036(4) 0.044(6) 0.010(4) 0.022(4) 0.004(4)
C32 0.043(5) 0.045(5) 0.045(6) 0.008(4) 0.024(4) 0.020(4)
C33 0.033(5) 0.043(5) 0.049(6) 0.011(4) 0.007(4) 0.005(4)
C34 0.031(4) 0.037(4) 0.033(5) 0.012(4) 0.009(4) 0.003(4)
N35 0.028(4) 0.039(4) 0.033(4) 0.010(3) 0.010(3) -0.011(3)
Ru2 0.0299(3) 0.0281(3) 0.0281(4) 0.0091(2) 0.0136(3) 0.0023(3)
O41 0.037(3) 0.030(3) 0.034(4) 0.011(2) 0.016(3) 0.003(3)
N42 0.030(4) 0.031(3) 0.024(4) 0.007(3) 0.006(3) 0.006(3)
C43 0.044(5) 0.035(4) 0.024(4) 0.009(3) 0.019(4) -0.004(4)
C44 0.035(5) 0.035(4) 0.037(5) 0.006(4) 0.018(4) 0.009(4)
C45 0.042(5) 0.039(4) 0.035(5) 0.009(4) 0.021(4) 0.003(4)
C46 0.040(5) 0.036(4) 0.039(5) 0.019(4) 0.022(4) 0.009(4)
C47 0.025(4) 0.033(4) 0.018(4) 0.001(3) 0.008(3) 0.002(3)
N48 0.028(3) 0.031(3) 0.027(4) 0.007(3) 0.012(3) 0.007(3)
C49 0.033(4) 0.028(4) 0.033(5) 0.012(3) 0.014(4) 0.005(4)
C50 0.031(4) 0.032(4) 0.048(6) 0.016(4) 0.019(4) 0.013(4)
C51 0.030(4) 0.034(4) 0.054(6) 0.017(4) 0.016(4) -0.002(4)
C52 0.036(5) 0.022(4) 0.048(6) 0.007(4) 0.006(4) -0.008(4)
C53 0.037(5) 0.032(4) 0.040(5) 0.010(4) 0.013(4) 0.003(4)
C54 0.018(4) 0.035(4) 0.040(5) 0.008(4) 0.007(3) 0.009(3)
N55 0.028(3) 0.029(3) 0.031(4) 0.007(3) 0.011(3) 0.003(3)
C56 0.025(4) 0.026(4) 0.025(4) 0.008(3) 0.010(3) 0.001(3)
C57 0.044(5) 0.029(4) 0.021(4) 0.003(3) 0.015(4) 0.004(4)
N58 0.023(3) 0.035(4) 0.035(4) 0.011(3) 0.009(3) 0.000(3)
C59 0.046(5) 0.036(4) 0.031(5) 0.015(4) 0.019(4) 0.003(4)
C60 0.030(5) 0.044(5) 0.036(5) 0.010(4) -0.001(4) 0.005(4)
C61 0.031(4) 0.037(4) 0.050(6) 0.017(4) 0.015(4) 0.002(4)
C62 0.038(5) 0.032(4) 0.052(6) 0.018(4) 0.028(4) 0.013(4)
C63 0.037(5) 0.028(4) 0.038(5) 0.010(4) 0.014(4) 0.006(4)
C64 0.035(4) 0.028(4) 0.029(5) 0.010(3) 0.015(4) 0.005(4)
C65 0.035(4) 0.033(4) 0.040(5) 0.012(4) 0.022(4) 0.008(4)
C66 0.045(5) 0.047(5) 0.038(5) 0.012(4) 0.029(4) 0.013(4)
C67 0.042(5) 0.035(4) 0.033(5) 0.011(4) 0.014(4) 0.003(4)
C68 0.037(5) 0.035(4) 0.032(5) 0.004(3) 0.020(4) 0.008(4)
N69 0.035(4) 0.028(3) 0.036(4) 0.014(3) 0.018(3) 0.014(3)
C70 0.039(5) 0.033(4) 0.027(5) 0.011(3) 0.015(4) 0.002(4)
C71 0.040(5) 0.034(4) 0.039(5) 0.012(4) 0.019(4) 0.003(4)
C72 0.034(5) 0.040(5) 0.047(6) 0.007(4) 0.009(4) 0.000(4)
C73 0.035(5) 0.038(4) 0.042(6) 0.014(4) 0.017(4) 0.005(4)
C74 0.045(5) 0.030(4) 0.041(5) 0.013(4) 0.016(4) 0.010(4)
N75 0.029(3) 0.030(3) 0.030(4) 0.010(3) 0.013(3) 0.003(3)
Cl1 0.0342(11) 0.0452(11) 0.0386(12) 0.0144(9) 0.0147(9) 0.0035(10)
O80 0.100(6) 0.062(4) 0.046(5) 0.029(4) 0.028(4) 0.014(5)
O81 0.053(5) 0.073(5) 0.089(7) 0.025(5) -0.003(4) -0.022(4)
O82 0.076(5) 0.060(5) 0.096(7) 0.031(4) 0.055(5) 0.031(4)
O83 0.057(4) 0.050(4) 0.058(5) 0.011(3) 0.033(4) -0.002(3)
Cl2 0.0351(11) 0.0419(11) 0.0534(15) 0.0018(10) 0.0192(10) 0.0023(10)
O84 0.034(4) 0.064(4) 0.055(5) 0.002(3) 0.015(3) 0.010(3)
O85 0.053(4) 0.055(4) 0.062(5) 0.004(3) 0.028(4) 0.001(4)
O86 0.044(4) 0.056(4) 0.047(4) 0.006(3) 0.020(3) -0.009(3)
O87 0.034(4) 0.045(4) 0.080(6) -0.004(3) 0.016(3) 0.002(3)
Cl3 0.0490(12) 0.0350(10) 0.0386(12) 0.0123(9) 0.0236(10) 0.0075(10)
O88 0.048(4) 0.104(7) 0.070(6) 0.043(5) 0.029(4) 0.006(4)
O89 0.047(4) 0.035(3) 0.052(4) 0.021(3) 0.028(3) 0.006(3)
O90 0.092(6) 0.043(4) 0.044(4) 0.010(3) 0.033(4) 0.014(4)
O91 0.100(6) 0.039(3) 0.062(5) 0.021(3) 0.058(4) 0.020(4)
Cl4 0.0353(11) 0.0393(10) 0.0388(12) 0.0136(9) 0.0189(9) 0.0026(9)
O92 0.056(4) 0.045(4) 0.049(4) -0.003(3) 0.028(3) -0.003(3)
O93 0.037(3) 0.049(4) 0.045(4) 0.005(3) 0.013(3) -0.002(3)
O94 0.046(4) 0.043(3) 0.050(4) 0.016(3) 0.021(3) 0.016(3)
O95 0.052(4) 0.053(4) 0.080(6) 0.040(4) 0.034(4) 0.011(3)
O96 0.042(4) 0.048(4) 0.039(4) 0.006(3) 0.014(3) 0.007(3)
O97 0.050(4) 0.053(4) 0.043(4) 0.010(3) 0.021(3) 0.006(3)
O98 0.050(4) 0.050(4) 0.053(5) 0.020(3) 0.023(3) 0.013(3)
O99 0.062(5) 0.051(4) 0.068(5) 0.021(4) 0.038(4) 0.011(4)

loop_
_atom_type_symbol
_atom_type_description
_atom_type_scat_dispersion_real
_atom_type_scat_dispersion_imag
_atom_type_scat_source
C C 0.0181 0.0091 'International Tables Vol C Tables 4.2.6.8 and 6.1.1.4'
H H 0.0000 0.0000 'International Tables Vol C Tables 4.2.6.8 and 6.1.1.4'
N N 0.0311 0.0180 'International Tables Vol C Tables 4.2.6.8 and 6.1.1.4'
O O 0.0492 0.0322 'International Tables Vol C Tables 4.2.6.8 and 6.1.1.4'
Cl Cl 0.3639 0.7018 'International Tables Vol C Tables 4.2.6.8 and 6.1.1.4'
Ru Ru 0.0552 3.2960 'International Tables Vol C Tables 4.2.6.8 and 6.1.1.4'

loop_
_geom_angle_atom_site_label_1
_geom_angle_atom_site_label_2
_geom_angle_atom_site_label_3
_geom_angle
_geom_angle_site_symmetry_1
_geom_angle_site_symmetry_3
_geom_angle_publ_flag
C16 Ru1 N29 100.1(3) . . ?
C16 Ru1 N35 93.7(3) . . ?
N29 Ru1 N35 79.4(3) . . ?
C16 Ru1 N2 79.2(3) . . ?
N29 Ru1 N2 178.2(3) . . ?
N35 Ru1 N2 99.0(3) . . ?
C16 Ru1 N18 95.5(3) . . ?
N29 Ru1 N18 79.6(3) . . ?
N35 Ru1 N18 158.2(3) . . ?
N2 Ru1 N18 102.1(3) . . ?
C16 Ru1 O1 172.6(3) . . ?
N29 Ru1 O1 87.3(3) . . ?
N35 Ru1 O1 87.4(3) . . ?
N2 Ru1 O1 93.4(2) . . ?
N18 Ru1 O1 86.0(3) . . ?
C3 N2 C7 117.8(7) . . ?
C3 N2 Ru1 126.8(6) . . ?
C7 N2 Ru1 115.2(5) . . ?
N2 C3 C4 122.9(9) . . ?
C5 C4 C3 118.5(8) . . ?
C4 C5 C6 120.4(8) . . ?
C5 C6 C7 118.3(9) . . ?
N2 C7 C6 122.0(8) . . ?
N2 C7 N8 112.6(7) . . ?
C6 C7 N8 125.4(8) . . ?
C7 N8 C9 131.9(7) . . ?
C7 N8 C16 117.2(7) . . ?
C9 N8 C16 110.8(7) . . ?
C14 C9 C10 121.6(8) . . ?
C14 C9 N8 105.2(8) . . ?
C10 C9 N8 133.2(8) . . ?
C11 C10 C9 117.0(9) . . ?
C10 C11 C12 121.5(10) . . ?
C13 C12 C11 121.1(9) . . ?
C12 C13 C14 116.7(9) . . ?
N15 C14 C9 108.5(7) . . ?
N15 C14 C13 129.4(8) . . ?
C9 C14 C13 122.0(9) . . ?
C16 N15 C14 111.9(7) . . ?
C16 N15 C17 122.8(8) . . ?
C14 N15 C17 125.2(7) . . ?
N15 C16 N8 103.6(7) . . ?
N15 C16 Ru1 140.6(6) . . ?
N8 C16 Ru1 115.7(6) . . ?
C19 N18 C23 119.0(8) . . ?
C19 N18 Ru1 128.4(6) . . ?
C23 N18 Ru1 112.2(6) . . ?
N18 C19 C20 123.3(8) . . ?
C19 C20 C21 118.5(9) . . ?
C22 C21 C20 118.2(9) . . ?
C21 C22 C23 121.3(8) . . ?
N18 C23 C22 119.6(8) . . ?
N18 C23 C24 115.4(7) . . ?
C22 C23 C24 125.1(8) . . ?
N29 C24 C25 120.2(8) . . ?
N29 C24 C23 113.9(7) . . ?
C25 C24 C23 125.9(8) . . ?
C26 C25 C24 117.3(8) . . ?
C27 C26 C25 121.1(8) . . ?
C26 C27 C28 120.1(9) . . ?
N29 C28 C27 118.6(8) . . ?
N29 C28 C30 113.1(7) . . ?
C27 C28 C30 128.3(8) . . ?
C24 N29 C28 122.2(7) . . ?
C24 N29 Ru1 118.8(6) . . ?
C28 N29 Ru1 118.7(5) . . ?
N35 C30 C31 123.0(8) . . ?
N35 C30 C28 114.1(8) . . ?
C31 C30 C28 122.8(8) . . ?
C30 C31 C32 120.4(8) . . ?
C31 C32 C33 117.0(8) . . ?
C34 C33 C32 120.4(9) . . ?
N35 C34 C33 121.9(8) . . ?
C30 N35 C34 117.2(8) . . ?
C30 N35 Ru1 114.7(6) . . ?
C34 N35 Ru1 128.1(6) . . ?
C56 Ru2 N69 101.5(3) . . ?
C56 Ru2 N75 90.7(3) . . ?
N69 Ru2 N75 79.0(3) . . ?
C56 Ru2 N42 78.4(3) . . ?
N69 Ru2 N42 178.8(3) . . ?
N75 Ru2 N42 102.2(3) . . ?
C56 Ru2 N58 98.4(3) . . ?
N69 Ru2 N58 79.5(3) . . ?
N75 Ru2 N58 158.0(3) . . ?
N42 Ru2 N58 99.2(3) . . ?
C56 Ru2 O41 167.7(3) . . ?
N69 Ru2 O41 90.3(2) . . ?
N75 Ru2 O41 88.4(2) . . ?
N42 Ru2 O41 89.8(2) . . ?
N58 Ru2 O41 86.8(2) . . ?
C47 N42 C43 119.1(7) . . ?
C47 N42 Ru2 115.1(5) . . ?
C43 N42 Ru2 125.8(5) . . ?
N42 C43 C44 121.9(8) . . ?
C43 C44 C45 119.7(8) . . ?
C46 C45 C44 119.1(8) . . ?
C45 C46 C47 117.9(8) . . ?
N42 C47 C46 122.3(7) . . ?
N42 C47 N48 114.1(7) . . ?
C46 C47 N48 123.6(7) . . ?
C56 N48 C49 111.0(6) . . ?
C56 N48 C47 115.8(6) . . ?
C49 N48 C47 133.0(7) . . ?
C50 C49 C54 121.7(8) . . ?
C50 C49 N48 133.5(8) . . ?
C54 C49 N48 104.8(7) . . ?
C49 C50 C51 116.7(9) . . ?
C52 C51 C50 121.6(8) . . ?
C51 C52 C53 122.7(8) . . ?
C52 C53 C54 115.5(9) . . ?
C49 C54 N55 108.9(7) . . ?
C49 C54 C53 121.7(8) . . ?
N55 C54 C53 129.4(8) . . ?
C56 N55 C54 110.2(7) . . ?
C56 N55 C57 124.9(7) . . ?
C54 N55 C57 124.9(7) . . ?
N55 C56 N48 105.2(6) . . ?
N55 C56 Ru2 138.2(6) . . ?
N48 C56 Ru2 116.5(5) . . ?
C59 N58 C63 119.3(7) . . ?
C59 N58 Ru2 128.5(6) . . ?
C63 N58 Ru2 112.1(5) . . ?
N58 C59 C60 122.8(8) . . ?
C59 C60 C61 118.9(8) . . ?
C62 C61 C60 118.7(8) . . ?
C61 C62 C63 120.4(8) . . ?
N58 C63 C62 120.0(8) . . ?
N58 C63 C64 116.5(7) . . ?
C62 C63 C64 123.4(8) . . ?
N69 C64 C65 118.8(7) . . ?
N69 C64 C63 113.4(7) . . ?
C65 C64 C63 127.8(8) . . ?
C66 C65 C64 119.3(8) . . ?
C65 C66 C67 120.2(9) . . ?
C68 C67 C66 119.5(8) . . ?
N69 C68 C67 119.6(8) . . ?
N69 C68 C70 112.7(8) . . ?
C67 C68 C70 127.4(8) . . ?
C68 N69 C64 122.5(7) . . ?
C68 N69 Ru2 119.0(6) . . ?
C64 N69 Ru2 118.4(5) . . ?
N75 C70 C71 121.6(8) . . ?
N75 C70 C68 115.5(7) . . ?
C71 C70 C68 122.9(8) . . ?
C70 C71 C72 118.3(9) . . ?
C73 C72 C71 119.9(8) . . ?
C72 C73 C74 118.1(9) . . ?
N75 C74 C73 123.7(9) . . ?
C74 N75 C70 118.3(7) . . ?
C74 N75 Ru2 128.0(6) . . ?
C70 N75 Ru2 113.6(5) . . ?
O81 Cl1 O82 111.3(5) . . ?
O81 Cl1 O80 110.5(5) . . ?
O82 Cl1 O80 109.1(5) . . ?
O81 Cl1 O83 109.5(5) . . ?
O82 Cl1 O83 107.5(5) . . ?
O80 Cl1 O83 108.8(5) . . ?
O84 Cl2 O87 110.0(4) . . ?
O84 Cl2 O85 110.4(5) . . ?
O87 Cl2 O85 108.9(5) . . ?
O84 Cl2 O86 109.5(4) . . ?
O87 Cl2 O86 109.4(5) . . ?
O85 Cl2 O86 108.6(4) . . ?
O90 Cl3 O88 109.8(5) . . ?
O90 Cl3 O91 108.7(4) . . ?
O88 Cl3 O91 110.8(5) . . ?
O90 Cl3 O89 109.4(4) . . ?
O88 Cl3 O89 108.7(4) . . ?
O91 Cl3 O89 109.4(4) . . ?
O95 Cl4 O92 109.4(4) . . ?
O95 Cl4 O94 108.5(4) . . ?
O92 Cl4 O94 110.9(4) . . ?
O95 Cl4 O93 109.2(4) . . ?
O92 Cl4 O93 109.8(4) . . ?
O94 Cl4 O93 109.1(4) . . ?

loop_
_geom_bond_atom_site_label_1
_geom_bond_atom_site_label_2
_geom_bond_distance
_geom_bond_site_symmetry_2
_geom_bond_publ_flag
Ru1 C16 1.933(9) . ?
Ru1 N29 1.966(6) . ?
Ru1 N35 2.063(8) . ?
Ru1 N2 2.093(6) . ?
Ru1 N18 2.102(7) . ?
Ru1 O1 2.188(6) . ?
N2 C3 1.322(11) . ?
N2 C7 1.357(11) . ?
C3 C4 1.404(11) . ?
C4 C5 1.349(13) . ?
C5 C6 1.373(13) . ?
C6 C7 1.397(12) . ?
C7 N8 1.399(11) . ?
N8 C9 1.413(12) . ?
N8 C16 1.418(10) . ?
C9 C14 1.381(12) . ?
C9 C10 1.387(13) . ?
C10 C11 1.377(14) . ?
C11 C12 1.412(14) . ?
C12 C13 1.383(14) . ?
C13 C14 1.389(13) . ?
C14 N15 1.380(12) . ?
N15 C16 1.369(11) . ?
N15 C17 1.456(11) . ?
N18 C19 1.318(11) . ?
N18 C23 1.381(10) . ?
C19 C20 1.371(13) . ?
C20 C21 1.404(13) . ?
C21 C22 1.358(13) . ?
C22 C23 1.382(12) . ?
C23 C24 1.466(12) . ?
C24 N29 1.353(11) . ?
C24 C25 1.402(12) . ?
C25 C26 1.393(13) . ?
C26 C27 1.373(14) . ?
C27 C28 1.383(12) . ?
C28 N29 1.358(11) . ?
C28 C30 1.487(12) . ?
C30 N35 1.357(11) . ?
C30 C31 1.370(13) . ?
C31 C32 1.389(12) . ?
C32 C33 1.398(13) . ?
C33 C34 1.381(13) . ?
C34 N35 1.367(11) . ?
Ru2 C56 1.943(7) . ?
Ru2 N69 1.964(7) . ?
Ru2 N75 2.073(7) . ?
Ru2 N42 2.089(7) . ?
Ru2 N58 2.110(6) . ?
Ru2 O41 2.184(6) . ?
N42 C47 1.324(10) . ?
N42 C43 1.346(11) . ?
C43 C44 1.349(12) . ?
C44 C45 1.386(12) . ?
C45 C46 1.377(12) . ?
C46 C47 1.395(12) . ?
C47 N48 1.405(10) . ?
N48 C56 1.390(10) . ?
N48 C49 1.404(10) . ?
C49 C50 1.373(12) . ?
C49 C54 1.381(12) . ?
C50 C51 1.398(12) . ?
C51 C52 1.362(14) . ?
C52 C53 1.385(12) . ?
C53 C54 1.406(12) . ?
C54 N55 1.386(10) . ?
N55 C56 1.364(10) . ?
N55 C57 1.436(10) . ?
N58 C59 1.332(11) . ?
N58 C63 1.347(11) . ?
C59 C60 1.361(12) . ?
C60 C61 1.387(14) . ?
C61 C62 1.358(13) . ?
C62 C63 1.395(12) . ?
C63 C64 1.468(12) . ?
C64 N69 1.357(10) . ?
C64 C65 1.399(12) . ?
C65 C66 1.366(13) . ?
C66 C67 1.393(12) . ?
C67 C68 1.368(12) . ?
C68 N69 1.345(11) . ?
C68 C70 1.471(12) . ?
C70 N75 1.344(11) . ?
C70 C71 1.395(13) . ?
C71 C72 1.406(13) . ?
C72 C73 1.358(14) . ?
C73 C74 1.386(13) . ?
C74 N75 1.337(11) . ?
Cl1 O81 1.390(8) . ?
Cl1 O82 1.413(8) . ?
Cl1 O80 1.421(8) . ?
Cl1 O83 1.432(7) . ?
Cl2 O84 1.423(7) . ?
Cl2 O87 1.426(7) . ?
Cl2 O85 1.437(8) . ?
Cl2 O86 1.442(7) . ?
Cl3 O90 1.421(7) . ?
Cl3 O88 1.425(8) . ?
Cl3 O91 1.435(7) . ?
Cl3 O89 1.441(6) . ?
Cl4 O95 1.429(7) . ?
Cl4 O92 1.432(7) . ?
Cl4 O94 1.435(7) . ?
Cl4 O93 1.451(6) . ?

loop_
_geom_torsion_atom_site_label_1
_geom_torsion_atom_site_label_2
_geom_torsion_atom_site_label_3
_geom_torsion_atom_site_label_4
_geom_torsion
_geom_torsion_site_symmetry_1
_geom_torsion_site_symmetry_2
_geom_torsion_site_symmetry_3
_geom_torsion_site_symmetry_4
_geom_torsion_publ_flag
C16 Ru1 N2 C3 -176.7(8) . . . . ?
N29 Ru1 N2 C3 -108(9) . . . . ?
N35 Ru1 N2 C3 -84.5(7) . . . . ?
N18 Ru1 N2 C3 90.0(7) . . . . ?
O1 Ru1 N2 C3 3.3(7) . . . . ?
C16 Ru1 N2 C7 -1.5(6) . . . . ?
N29 Ru1 N2 C7 67(10) . . . . ?
N35 Ru1 N2 C7 90.6(6) . . . . ?
N18 Ru1 N2 C7 -94.9(6) . . . . ?
O1 Ru1 N2 C7 178.5(6) . . . . ?
C7 N2 C3 C4 1.5(12) . . . . ?
Ru1 N2 C3 C4 176.5(7) . . . . ?
N2 C3 C4 C5 -1.0(14) . . . . ?
C3 C4 C5 C6 1.0(14) . . . . ?
C4 C5 C6 C7 -1.5(14) . . . . ?
C3 N2 C7 C6 -2.0(12) . . . . ?
Ru1 N2 C7 C6 -177.6(7) . . . . ?
C3 N2 C7 N8 177.7(7) . . . . ?
Ru1 N2 C7 N8 2.1(9) . . . . ?
C5 C6 C7 N2 2.1(13) . . . . ?
C5 C6 C7 N8 -177.6(8) . . . . ?
N2 C7 N8 C9 -178.4(8) . . . . ?
C6 C7 N8 C9 1.3(14) . . . . ?
N2 C7 N8 C16 -1.7(10) . . . . ?
C6 C7 N8 C16 178.0(8) . . . . ?
C7 N8 C9 C14 175.3(8) . . . . ?
C16 N8 C9 C14 -1.6(9) . . . . ?
C7 N8 C9 C10 -1.7(16) . . . . ?
C16 N8 C9 C10 -178.6(10) . . . . ?
C14 C9 C10 C11 1.7(13) . . . . ?
N8 C9 C10 C11 178.3(9) . . . . ?
C9 C10 C11 C12 -0.8(14) . . . . ?
C10 C11 C12 C13 0.6(15) . . . . ?
C11 C12 C13 C14 -1.2(14) . . . . ?
C10 C9 C14 N15 179.4(8) . . . . ?
N8 C9 C14 N15 2.0(9) . . . . ?
C10 C9 C14 C13 -2.5(14) . . . . ?
N8 C9 C14 C13 -179.9(8) . . . . ?
C12 C13 C14 N15 179.7(9) . . . . ?
C12 C13 C14 C9 2.1(14) . . . . ?
C9 C14 N15 C16 -1.8(10) . . . . ?
C13 C14 N15 C16 -179.7(9) . . . . ?
C9 C14 N15 C17 -179.6(8) . . . . ?
C13 C14 N15 C17 2.5(15) . . . . ?
C14 N15 C16 N8 0.7(9) . . . . ?
C17 N15 C16 N8 178.6(8) . . . . ?
C14 N15 C16 Ru1 -175.4(8) . . . . ?
C17 N15 C16 Ru1 2.6(14) . . . . ?
C7 N8 C16 N15 -176.8(7) . . . . ?
C9 N8 C16 N15 0.6(9) . . . . ?
C7 N8 C16 Ru1 0.4(10) . . . . ?
C9 N8 C16 Ru1 177.8(5) . . . . ?
N29 Ru1 C16 N15 -2.0(10) . . . . ?
N35 Ru1 C16 N15 77.9(10) . . . . ?
N2 Ru1 C16 N15 176.3(10) . . . . ?
N18 Ru1 C16 N15 -82.4(10) . . . . ?
O1 Ru1 C16 N15 176.3(18) . . . . ?
N29 Ru1 C16 N8 -177.7(6) . . . . ?
N35 Ru1 C16 N8 -97.9(6) . . . . ?
N2 Ru1 C16 N8 0.6(6) . . . . ?
N18 Ru1 C16 N8 101.9(6) . . . . ?
O1 Ru1 C16 N8 1(3) . . . . ?
C16 Ru1 N18 C19 -86.5(8) . . . . ?
N29 Ru1 N18 C19 174.3(8) . . . . ?
N35 Ru1 N18 C19 158.9(7) . . . . ?
N2 Ru1 N18 C19 -6.3(8) . . . . ?
O1 Ru1 N18 C19 86.3(8) . . . . ?
C16 Ru1 N18 C23 101.4(6) . . . . ?
N29 Ru1 N18 C23 2.1(6) . . . . ?
N35 Ru1 N18 C23 -13.2(11) . . . . ?
N2 Ru1 N18 C23 -178.4(6) . . . . ?
O1 Ru1 N18 C23 -85.9(6) . . . . ?
C23 N18 C19 C20 -0.6(14) . . . . ?
Ru1 N18 C19 C20 -172.3(7) . . . . ?
N18 C19 C20 C21 0.1(15) . . . . ?
C19 C20 C21 C22 -1.3(14) . . . . ?
C20 C21 C22 C23 3.1(14) . . . . ?
C19 N18 C23 C22 2.3(13) . . . . ?
Ru1 N18 C23 C22 175.2(7) . . . . ?
C19 N18 C23 C24 -176.8(8) . . . . ?
Ru1 N18 C23 C24 -3.8(9) . . . . ?
C21 C22 C23 N18 -3.6(14) . . . . ?
C21 C22 C23 C24 175.4(9) . . . . ?
N18 C23 C24 N29 4.0(11) . . . . ?
C22 C23 C24 N29 -175.1(8) . . . . ?
N18 C23 C24 C25 -177.9(9) . . . . ?
C22 C23 C24 C25 3.1(15) . . . . ?
N29 C24 C25 C26 0.6(14) . . . . ?
C23 C24 C25 C26 -177.4(8) . . . . ?
C24 C25 C26 C27 3.6(14) . . . . ?
C25 C26 C27 C28 -2.3(15) . . . . ?
C26 C27 C28 N29 -3.4(15) . . . . ?
C26 C27 C28 C30 178.3(9) . . . . ?
C25 C24 N29 C28 -6.5(13) . . . . ?
C23 C24 N29 C28 171.8(8) . . . . ?
C25 C24 N29 Ru1 179.7(7) . . . . ?
C23 C24 N29 Ru1 -2.1(10) . . . . ?
C27 C28 N29 C24 7.8(13) . . . . ?
C30 C28 N29 C24 -173.6(8) . . . . ?
C27 C28 N29 Ru1 -178.3(7) . . . . ?
C30 C28 N29 Ru1 0.3(10) . . . . ?
C16 Ru1 N29 C24 -93.7(7) . . . . ?
N35 Ru1 N29 C24 174.3(7) . . . . ?
N2 Ru1 N29 C24 -162(9) . . . . ?
N18 Ru1 N29 C24 0.0(6) . . . . ?
O1 Ru1 N29 C24 86.5(7) . . . . ?
C16 Ru1 N29 C28 92.1(7) . . . . ?
N35 Ru1 N29 C28 0.2(6) . . . . ?
N2 Ru1 N29 C28 24(10) . . . . ?
N18 Ru1 N29 C28 -174.1(7) . . . . ?
O1 Ru1 N29 C28 -87.6(6) . . . . ?
N29 C28 C30 N35 -0.9(11) . . . . ?
C27 C28 C30 N35 177.5(10) . . . . ?
N29 C28 C30 C31 179.7(8) . . . . ?
C27 C28 C30 C31 -1.8(15) . . . . ?
N35 C30 C31 C32 0.3(14) . . . . ?
C28 C30 C31 C32 179.6(9) . . . . ?
C30 C31 C32 C33 -0.8(14) . . . . ?
C31 C32 C33 C34 1.7(14) . . . . ?
C32 C33 C34 N35 -2.2(14) . . . . ?
C31 C30 N35 C34 -0.8(13) . . . . ?
C28 C30 N35 C34 179.9(7) . . . . ?
C31 C30 N35 Ru1 -179.6(7) . . . . ?
C28 C30 N35 Ru1 1.1(10) . . . . ?
C33 C34 N35 C30 1.7(12) . . . . ?
C33 C34 N35 Ru1 -179.7(7) . . . . ?
C16 Ru1 N35 C30 -100.3(6) . . . . ?
N29 Ru1 N35 C30 -0.7(6) . . . . ?
N2 Ru1 N35 C30 -180.0(6) . . . . ?
N18 Ru1 N35 C30 14.6(11) . . . . ?
O1 Ru1 N35 C30 87.0(6) . . . . ?
C16 Ru1 N35 C34 81.1(7) . . . . ?
N29 Ru1 N35 C34 -179.4(8) . . . . ?
N2 Ru1 N35 C34 1.4(8) . . . . ?
N18 Ru1 N35 C34 -164.0(7) . . . . ?
O1 Ru1 N35 C34 -91.6(7) . . . . ?
C56 Ru2 N42 C47 -2.6(5) . . . . ?
N69 Ru2 N42 C47 84(12) . . . . ?
N75 Ru2 N42 C47 -90.7(6) . . . . ?
N58 Ru2 N42 C47 94.1(6) . . . . ?
O41 Ru2 N42 C47 -179.1(5) . . . . ?
C56 Ru2 N42 C43 179.8(7) . . . . ?
N69 Ru2 N42 C43 -94(12) . . . . ?
N75 Ru2 N42 C43 91.6(7) . . . . ?
N58 Ru2 N42 C43 -83.5(7) . . . . ?
O41 Ru2 N42 C43 3.3(7) . . . . ?
C47 N42 C43 C44 -0.7(12) . . . . ?
Ru2 N42 C43 C44 176.9(6) . . . . ?
N42 C43 C44 C45 1.6(13) . . . . ?
C43 C44 C45 C46 -0.6(13) . . . . ?
C44 C45 C46 C47 -1.2(13) . . . . ?
C43 N42 C47 C46 -1.3(12) . . . . ?
Ru2 N42 C47 C46 -179.1(6) . . . . ?
C43 N42 C47 N48 179.6(7) . . . . ?
Ru2 N42 C47 N48 1.8(8) . . . . ?
C45 C46 C47 N42 2.2(12) . . . . ?
C45 C46 C47 N48 -178.7(8) . . . . ?
N42 C47 N48 C56 0.6(10) . . . . ?
C46 C47 N48 C56 -178.6(7) . . . . ?
N42 C47 N48 C49 174.1(7) . . . . ?
C46 C47 N48 C49 -5.0(13) . . . . ?
C56 N48 C49 C50 -177.9(9) . . . . ?
C47 N48 C49 C50 8.3(15) . . . . ?
C56 N48 C49 C54 0.3(9) . . . . ?
C47 N48 C49 C54 -173.5(8) . . . . ?
C54 C49 C50 C51 -0.7(12) . . . . ?
N48 C49 C50 C51 177.3(8) . . . . ?
C49 C50 C51 C52 0.1(13) . . . . ?
C50 C51 C52 C53 1.4(14) . . . . ?
C51 C52 C53 C54 -2.2(13) . . . . ?
C50 C49 C54 N55 178.4(7) . . . . ?
N48 C49 C54 N55 -0.1(9) . . . . ?
C50 C49 C54 C53 -0.1(13) . . . . ?
N48 C49 C54 C53 -178.6(7) . . . . ?
C52 C53 C54 C49 1.5(12) . . . . ?
C52 C53 C54 N55 -176.7(8) . . . . ?
C49 C54 N55 C56 -0.1(9) . . . . ?
C53 C54 N55 C56 178.3(8) . . . . ?
C49 C54 N55 C57 177.3(7) . . . . ?
C53 C54 N55 C57 -4.3(13) . . . . ?
C54 N55 C56 N48 0.3(8) . . . . ?
C57 N55 C56 N48 -177.2(7) . . . . ?
C54 N55 C56 Ru2 176.9(6) . . . . ?
C57 N55 C56 Ru2 -0.6(13) . . . . ?
C49 N48 C56 N55 -0.3(8) . . . . ?
C47 N48 C56 N55 174.6(6) . . . . ?
C49 N48 C56 Ru2 -177.8(5) . . . . ?
C47 N48 C56 Ru2 -2.9(8) . . . . ?
N69 Ru2 C56 N55 7.8(9) . . . . ?
N75 Ru2 C56 N55 -71.2(9) . . . . ?
N42 Ru2 C56 N55 -173.5(9) . . . . ?
N58 Ru2 C56 N55 88.7(9) . . . . ?
O41 Ru2 C56 N55 -156.9(9) . . . . ?
N69 Ru2 C56 N48 -175.9(5) . . . . ?
N75 Ru2 C56 N48 105.2(6) . . . . ?
N42 Ru2 C56 N48 2.8(5) . . . . ?
N58 Ru2 C56 N48 -94.9(6) . . . . ?
O41 Ru2 C56 N48 19.4(16) . . . . ?
C56 Ru2 N58 C59 83.4(7) . . . . ?
N69 Ru2 N58 C59 -176.3(8) . . . . ?
N75 Ru2 N58 C59 -163.3(7) . . . . ?
N42 Ru2 N58 C59 3.9(7) . . . . ?
O41 Ru2 N58 C59 -85.4(7) . . . . ?
C56 Ru2 N58 C63 -101.4(6) . . . . ?
N69 Ru2 N58 C63 -1.1(6) . . . . ?
N75 Ru2 N58 C63 11.9(11) . . . . ?
N42 Ru2 N58 C63 179.1(6) . . . . ?
O41 Ru2 N58 C63 89.8(6) . . . . ?
C63 N58 C59 C60 -2.9(13) . . . . ?
Ru2 N58 C59 C60 172.0(7) . . . . ?
N58 C59 C60 C61 3.9(14) . . . . ?
C59 C60 C61 C62 -2.5(14) . . . . ?
C60 C61 C62 C63 0.4(13) . . . . ?
C59 N58 C63 C62 0.7(12) . . . . ?
Ru2 N58 C63 C62 -175.0(6) . . . . ?
C59 N58 C63 C64 177.1(7) . . . . ?
Ru2 N58 C63 C64 1.4(9) . . . . ?
C61 C62 C63 N58 0.6(13) . . . . ?
C61 C62 C63 C64 -175.6(8) . . . . ?
N58 C63 C64 N69 -0.9(11) . . . . ?
C62 C63 C64 N69 175.4(7) . . . . ?
N58 C63 C64 C65 -178.9(8) . . . . ?
C62 C63 C64 C65 -2.6(13) . . . . ?
N69 C64 C65 C66 -1.9(12) . . . . ?
C63 C64 C65 C66 176.0(8) . . . . ?
C64 C65 C66 C67 0.2(13) . . . . ?
C65 C66 C67 C68 2.4(14) . . . . ?
C66 C67 C68 N69 -3.2(13) . . . . ?
C66 C67 C68 C70 -176.3(8) . . . . ?
C67 C68 N69 C64 1.4(12) . . . . ?
C70 C68 N69 C64 175.5(7) . . . . ?
C67 C68 N69 Ru2 -175.4(6) . . . . ?
C70 C68 N69 Ru2 -1.4(9) . . . . ?
C65 C64 N69 C68 1.1(12) . . . . ?
C63 C64 N69 C68 -177.0(7) . . . . ?
C65 C64 N69 Ru2 178.0(6) . . . . ?
C63 C64 N69 Ru2 -0.1(9) . . . . ?
C56 Ru2 N69 C68 -85.8(6) . . . . ?
N75 Ru2 N69 C68 2.6(6) . . . . ?
N42 Ru2 N69 C68 -172(60) . . . . ?
N58 Ru2 N69 C68 177.7(6) . . . . ?
O41 Ru2 N69 C68 91.0(6) . . . . ?
C56 Ru2 N69 C64 97.2(6) . . . . ?
N75 Ru2 N69 C64 -174.4(6) . . . . ?
N42 Ru2 N69 C64 11(13) . . . . ?
N58 Ru2 N69 C64 0.7(6) . . . . ?
O41 Ru2 N69 C64 -86.0(6) . . . . ?
N69 C68 C70 N75 -1.7(11) . . . . ?
C67 C68 C70 N75 171.8(8) . . . . ?
N69 C68 C70 C71 177.4(8) . . . . ?
C67 C68 C70 C71 -9.0(14) . . . . ?
N75 C70 C71 C72 -4.3(13) . . . . ?
C68 C70 C71 C72 176.6(8) . . . . ?
C70 C71 C72 C73 0.4(13) . . . . ?
C71 C72 C73 C74 2.2(13) . . . . ?
C72 C73 C74 N75 -1.0(13) . . . . ?
C73 C74 N75 C70 -2.8(12) . . . . ?
C73 C74 N75 Ru2 178.2(6) . . . . ?
C71 C70 N75 C74 5.5(12) . . . . ?
C68 C70 N75 C74 -175.3(7) . . . . ?
C71 C70 N75 Ru2 -175.4(6) . . . . ?
C68 C70 N75 Ru2 3.8(9) . . . . ?
C56 Ru2 N75 C74 -82.8(7) . . . . ?
N69 Ru2 N75 C74 175.6(7) . . . . ?
N42 Ru2 N75 C74 -4.6(7) . . . . ?
N58 Ru2 N75 C74 162.5(7) . . . . ?
O41 Ru2 N75 C74 84.9(7) . . . . ?
C56 Ru2 N75 C70 98.1(6) . . . . ?
N69 Ru2 N75 C70 -3.5(5) . . . . ?
N42 Ru2 N75 C70 176.4(5) . . . . ?
N58 Ru2 N75 C70 -16.5(10) . . . . ?
O41 Ru2 N75 C70 -94.1(6) . . . . ?
